data_4125793
loop_
_publ_author_name
'Solola, Lukman A.'
'Zabula, Alexander V.'
'Dorfner, Walter L.'
'Manor, Brian C.'
'Carroll, Patrick J.'
'Schelter, Eric J.'

_publ_section_title
;
 Cerium(IV) Imido Complexes: Structural, Computational, and Reactivity
 Studies.
;
_journal_issue 6
_journal_name_full 'Journal of the American Chemical Society'
_journal_page_first 2435
_journal_page_last 2442
_journal_paper_doi 10.1021/jacs.6b12369
_journal_volume 139
_journal_year 2017
_chemical_formula_moiety 'C49 H68 Ce F6 N5 O7 Rb'
_chemical_formula_sum 'C49 H68 Ce F6 N5 O7 Rb'
_chemical_formula_weight 1178.67
_space_group_crystal_system monoclinic
_space_group_IT_number 14
_space_group_name_Hall '-P 2yn'
_space_group_name_H-M_alt 'P 1 21/n 1'
_symmetry_space_group_name_Hall '-P 2yn'
_symmetry_space_group_name_H-M 'P 1 21/n 1'
_atom_sites_solution_hydrogens geom
_atom_sites_solution_primary direct
_audit_creation_date 2016-03-21
_audit_creation_method
;
Olex2 1.2
(compiled 2016.02.19 svn.r3266 for OlexSys, GUI svn.r5155)
;
_cell_angle_alpha 90
_cell_angle_beta 93.708(5)
_cell_angle_gamma 90
_cell_formula_units_Z 4
_cell_length_a 11.0902(11)
_cell_length_b 28.429(3)
_cell_length_c 16.8064(17)
_cell_measurement_reflns_used 9493
_cell_measurement_temperature 100
_cell_measurement_theta_max 27.50
_cell_measurement_theta_min 2.43
_cell_volume 5287.7(9)
_computing_data_collection 'Bruker APEX2 v2014.11-0'
_computing_data_reduction 'Bruker SAINT v8.34A'
_computing_publication_material 'Olex2 (Dolomanov et al., 2009)'
_computing_structure_refinement 'XL (Sheldrick, 2008)'
_computing_structure_solution 'ShelXS-1997 (Sheldrick, 2008)'
_diffrn_ambient_temperature 100
_diffrn_measured_fraction_theta_full 1.000
_diffrn_measured_fraction_theta_max 0.997
_diffrn_measurement_device 'CCD Area Detector'
_diffrn_measurement_device_type 'Bruker APEXII'
_diffrn_measurement_method '\w and \f scans'
_diffrn_radiation_monochromator graphite
_diffrn_radiation_type MoK\a
_diffrn_radiation_wavelength 0.71073
_diffrn_reflns_av_R_equivalents 0.0355
_diffrn_reflns_av_unetI/netI 0.0131
_diffrn_reflns_Laue_measured_fraction_full 1.000
_diffrn_reflns_Laue_measured_fraction_max 0.997
_diffrn_reflns_limit_h_max 14
_diffrn_reflns_limit_h_min -14
_diffrn_reflns_limit_k_max 36
_diffrn_reflns_limit_k_min -36
_diffrn_reflns_limit_l_max 21
_diffrn_reflns_limit_l_min -21
_diffrn_reflns_number 228105
_diffrn_reflns_point_group_measured_fraction_full 1.000
_diffrn_reflns_point_group_measured_fraction_max 0.997
_diffrn_reflns_theta_full 25.242
_diffrn_reflns_theta_max 27.547
_diffrn_reflns_theta_min 1.410
_diffrn_source 'sealed tube'
_exptl_absorpt_coefficient_mu 1.849
_exptl_absorpt_correction_T_max 0.7456
_exptl_absorpt_correction_T_min 0.6842
_exptl_absorpt_correction_type multi-scan
_exptl_absorpt_process_details 'SADABS v2014/4'
_exptl_crystal_colour violet
_exptl_crystal_colour_primary violet
_exptl_crystal_density_diffrn 1.481
_exptl_crystal_description prism
_exptl_crystal_F_000 2408
_exptl_crystal_size_max 0.3
_exptl_crystal_size_mid 0.23
_exptl_crystal_size_min 0.18
_refine_diff_density_max 2.289
_refine_diff_density_min -1.468
_refine_diff_density_rms 0.073
_refine_ls_extinction_method none
_refine_ls_goodness_of_fit_ref 1.045
_refine_ls_hydrogen_treatment constr
_refine_ls_matrix_type full
_refine_ls_number_parameters 635
_refine_ls_number_reflns 12158
_refine_ls_number_restraints 0
_refine_ls_restrained_S_all 1.045
_refine_ls_R_factor_all 0.0289
_refine_ls_R_factor_gt 0.0252
_refine_ls_shift/su_max 0.002
_refine_ls_shift/su_mean 0.000
_refine_ls_structure_factor_coef Fsqd
_refine_ls_weighting_details 'w=1/[\s^2^(Fo^2^)+(0.0234P)^2^+8.5491P] where P=(Fo^2^+2Fc^2^)/3'
_refine_ls_weighting_scheme calc
_refine_ls_wR_factor_gt 0.0595
_refine_ls_wR_factor_ref 0.0612
_reflns_number_gt 11162
_reflns_number_total 12158
_reflns_threshold_expression 'I > 2\s(I)'
_cod_data_source_file ja6b12369_si_002.cif
_cod_data_source_block Coumpound_2-RbDME
_cod_original_cell_volume 5287.6(9)
_cod_database_code 4125793

loop_
_space_group_symop_operation_xyz
'x, y, z'
'-x+1/2, y+1/2, -z+1/2'
'-x, -y, -z'
'x-1/2, -y-1/2, z-1/2'

loop_
_atom_site_label
_atom_site_type_symbol
_atom_site_fract_x
_atom_site_fract_y
_atom_site_fract_z
_atom_site_U_iso_or_equiv
_atom_site_adp_type
_atom_site_occupancy
_atom_site_site_symmetry_order
_atom_site_calc_flag
_atom_site_refinement_flags_posn
Ce1 Ce 0.28150(2) 0.13023(2) 0.26697(2) 0.01134(3) Uani 1 1 d .
Rb1 Rb 0.36421(2) 0.25224(2) 0.39038(2) 0.02122(5) Uani 1 1 d .
F1 F 0.73395(17) 0.26344(7) 0.07196(15) 0.0686(7) Uani 1 1 d .
F2 F 0.6167(2) 0.24273(9) -0.02482(11) 0.0752(7) Uani 1 1 d .
F3 F 0.67131(16) 0.19320(5) 0.06502(11) 0.0486(5) Uani 1 1 d .
F4 F 0.42803(12) 0.38768(4) 0.18780(8) 0.0272(3) Uani 1 1 d .
F5 F 0.35952(14) 0.38181(5) 0.06564(8) 0.0326(3) Uani 1 1 d .
F6 F 0.24350(11) 0.36751(4) 0.16072(8) 0.0254(3) Uani 1 1 d .
O1 O 0.43603(13) 0.11593(5) 0.19109(9) 0.0180(3) Uani 1 1 d .
O2 O 0.09665(13) 0.14326(5) 0.20926(9) 0.0178(3) Uani 1 1 d .
O3 O 0.31888(12) 0.15440(5) 0.39484(8) 0.0144(3) Uani 1 1 d .
O4 O 0.63364(18) 0.26804(8) 0.35974(11) 0.0424(5) Uani 1 1 d .
O5 O 0.57058(17) 0.26746(7) 0.51427(12) 0.0388(4) Uani 1 1 d .
O6 O 0.16096(16) 0.32167(6) 0.32869(11) 0.0331(4) Uani 1 1 d .
O7 O 0.35944(17) 0.35380(6) 0.42951(11) 0.0337(4) Uani 1 1 d .
N1 N 0.38351(15) 0.07126(6) 0.16938(10) 0.0145(3) Uani 1 1 d .
N2 N 0.04933(14) 0.10892(6) 0.26187(10) 0.0147(3) Uani 1 1 d .
N3 N 0.36610(14) 0.10807(5) 0.41082(10) 0.0129(3) Uani 1 1 d .
N4 N 0.23648(14) 0.02257(5) 0.30781(9) 0.0118(3) Uani 1 1 d .
N5 N 0.32471(15) 0.19987(6) 0.23892(10) 0.0166(3) Uani 1 1 d .
C1 C 0.28107(17) -0.00923(7) 0.24621(12) 0.0151(4) Uani 1 1 d .
H1a H 0.2386 -0.0023 0.1953 0.020 Uiso 1 1 calc R
H1b H 0.2630 -0.0415 0.2600 0.020 Uiso 1 1 calc R
C2 C 0.41517(17) -0.00445(7) 0.23808(12) 0.0154(4) Uani 1 1 d .
C3 C 0.49368(19) -0.03914(7) 0.27032(13) 0.0208(4) Uani 1 1 d .
H3 H 0.4619 -0.0658 0.2931 0.028 Uiso 1 1 calc R
C4 C 0.6181(2) -0.03434(8) 0.26880(14) 0.0266(5) Uani 1 1 d .
H4 H 0.6690 -0.0580 0.2891 0.035 Uiso 1 1 calc R
C5 C 0.66568(19) 0.00589(9) 0.23695(14) 0.0272(5) Uani 1 1 d .
H5 H 0.7490 0.0097 0.2374 0.036 Uiso 1 1 calc R
C6 C 0.58968(18) 0.04051(8) 0.20433(13) 0.0216(4) Uani 1 1 d .
H6 H 0.6223 0.0676 0.1832 0.029 Uiso 1 1 calc R
C7 C 0.46428(17) 0.03508(7) 0.20287(12) 0.0154(4) Uani 1 1 d .
C8 C 0.36326(19) 0.06996(7) 0.07913(12) 0.0180(4) Uani 1 1 d .
C9 C 0.4808(2) 0.07745(9) 0.03783(14) 0.0281(5) Uani 1 1 d .
H9a H 0.5202 0.1054 0.0584 0.042 Uiso 1 1 calc GR
H9b H 0.4629 0.0808 -0.0185 0.042 Uiso 1 1 calc GR
H9c H 0.5330 0.0509 0.0478 0.042 Uiso 1 1 calc GR
C10 C 0.2742(2) 0.10931(8) 0.05608(14) 0.0275(5) Uani 1 1 d .
H10a H 0.2031 0.1058 0.0852 0.041 Uiso 1 1 calc GR
H10b H 0.2524 0.1077 -0.0001 0.041 Uiso 1 1 calc GR
H10c H 0.3110 0.1392 0.0686 0.041 Uiso 1 1 calc GR
C11 C 0.3077(2) 0.02279(8) 0.05360(13) 0.0235(4) Uani 1 1 d .
H11a H 0.3586 -0.0023 0.0742 0.035 Uiso 1 1 calc GR
H11b H 0.3002 0.0211 -0.0036 0.035 Uiso 1 1 calc GR
H11c H 0.2292 0.0199 0.0741 0.035 Uiso 1 1 calc GR
C12 C 0.10530(16) 0.01334(7) 0.31321(12) 0.0145(4) Uani 1 1 d .
H12a H 0.0758 0.0324 0.3557 0.019 Uiso 1 1 calc R
H12b H 0.0942 -0.0194 0.3271 0.019 Uiso 1 1 calc R
C13 C 0.03096(17) 0.02385(7) 0.23696(12) 0.0155(4) Uani 1 1 d .
C14 C -0.01076(18) -0.01331(7) 0.18777(13) 0.0200(4) Uani 1 1 d .
H14 H 0.0049 -0.0441 0.2039 0.027 Uiso 1 1 calc R
C15 C -0.0747(2) -0.00508(8) 0.11576(14) 0.0249(5) Uani 1 1 d .
H15 H -0.1022 -0.0302 0.0840 0.033 Uiso 1 1 calc R
C16 C -0.0977(2) 0.04066(8) 0.09112(13) 0.0256(5) Uani 1 1 d .
H16 H -0.1401 0.0463 0.0425 0.034 Uiso 1 1 calc R
C17 C -0.05752(19) 0.07808(8) 0.13875(13) 0.0215(4) Uani 1 1 d .
H17 H -0.0721 0.1088 0.1216 0.029 Uiso 1 1 calc R
C18 C 0.00474(17) 0.06992(7) 0.21241(12) 0.0156(4) Uani 1 1 d .
C19 C -0.04424(18) 0.13240(7) 0.31077(12) 0.0177(4) Uani 1 1 d .
C20 C -0.14959(19) 0.15289(8) 0.25808(14) 0.0252(5) Uani 1 1 d .
H20a H -0.2003 0.1713 0.2903 0.038 Uiso 1 1 calc GR
H20b H -0.1959 0.1277 0.2333 0.038 Uiso 1 1 calc GR
H20c H -0.1184 0.1725 0.2177 0.038 Uiso 1 1 calc GR
C21 C 0.0198(2) 0.17163(8) 0.35810(15) 0.0266(5) Uani 1 1 d .
H21a H 0.0856 0.1587 0.3911 0.040 Uiso 1 1 calc GR
H21b H -0.0361 0.1868 0.3911 0.040 Uiso 1 1 calc GR
H21c H 0.0505 0.1942 0.3220 0.040 Uiso 1 1 calc GR
C22 C -0.0916(2) 0.09653(8) 0.36889(13) 0.0238(4) Uani 1 1 d .
H22a H -0.0264 0.0862 0.4050 0.036 Uiso 1 1 calc GR
H22b H -0.1251 0.0701 0.3397 0.036 Uiso 1 1 calc GR
H22c H -0.1530 0.1108 0.3985 0.036 Uiso 1 1 calc GR
C23 C 0.29831(17) 0.00937(7) 0.38579(11) 0.0144(4) Uani 1 1 d .
H23a H 0.3847 0.0135 0.3827 0.019 Uiso 1 1 calc R
H23b H 0.2835 -0.0237 0.3958 0.019 Uiso 1 1 calc R
C24 C 0.25745(17) 0.03789(7) 0.45476(12) 0.0150(4) Uani 1 1 d .
C25 C 0.18296(18) 0.01677(7) 0.50883(12) 0.0188(4) Uani 1 1 d .
H25 H 0.1629 -0.0148 0.5027 0.025 Uiso 1 1 calc R
C26 C 0.13878(19) 0.04186(8) 0.57101(13) 0.0218(4) Uani 1 1 d .
H26 H 0.0910 0.0271 0.6070 0.029 Uiso 1 1 calc R
C27 C 0.16624(19) 0.08935(8) 0.57949(13) 0.0211(4) Uani 1 1 d .
H27 H 0.1354 0.1066 0.6206 0.028 Uiso 1 1 calc R
C28 C 0.23972(18) 0.11100(7) 0.52667(12) 0.0179(4) Uani 1 1 d .
H28 H 0.2568 0.1429 0.5320 0.024 Uiso 1 1 calc R
C29 C 0.28830(17) 0.08529(7) 0.46557(11) 0.0142(4) Uani 1 1 d .
C30 C 0.49715(17) 0.11259(7) 0.44199(12) 0.0165(4) Uani 1 1 d .
C31 C 0.5094(2) 0.14062(8) 0.51996(13) 0.0231(4) Uani 1 1 d .
H31a H 0.4677 0.1701 0.5129 0.035 Uiso 1 1 calc GR
H31b H 0.5933 0.1464 0.5343 0.035 Uiso 1 1 calc GR
H31c H 0.4747 0.1230 0.5615 0.035 Uiso 1 1 calc GR
C32 C 0.56464(18) 0.13753(8) 0.37768(13) 0.0204(4) Uani 1 1 d .
H32a H 0.5542 0.1203 0.3286 0.031 Uiso 1 1 calc GR
H32b H 0.6491 0.1392 0.3941 0.031 Uiso 1 1 calc GR
H32c H 0.5330 0.1688 0.3699 0.031 Uiso 1 1 calc GR
C33 C 0.55240(19) 0.06390(8) 0.45571(15) 0.0244(5) Uani 1 1 d .
H33a H 0.5052 0.0465 0.4915 0.037 Uiso 1 1 calc GR
H33b H 0.6336 0.0670 0.4785 0.037 Uiso 1 1 calc GR
H33c H 0.5531 0.0475 0.4058 0.037 Uiso 1 1 calc GR
C34 C 0.37793(18) 0.23122(7) 0.19314(12) 0.0155(4) Uani 1 1 d .
C35 C 0.47739(19) 0.21897(7) 0.14696(13) 0.0190(4) Uani 1 1 d .
H35 H 0.5076 0.1885 0.1498 0.025 Uiso 1 1 calc R
C36 C 0.52947(19) 0.25125(7) 0.09842(13) 0.0197(4) Uani 1 1 d .
C37 C 0.48935(19) 0.29796(7) 0.09136(12) 0.0181(4) Uani 1 1 d .
H37 H 0.5240 0.3192 0.0575 0.024 Uiso 1 1 calc R
C38 C 0.39504(18) 0.31083(7) 0.13766(12) 0.0153(4) Uani 1 1 d .
C39 C 0.34054(18) 0.27935(7) 0.18718(12) 0.0154(4) Uani 1 1 d .
H39 H 0.2782 0.2898 0.2172 0.020 Uiso 1 1 calc R
C40 C 0.6352(2) 0.23707(8) 0.05310(15) 0.0295(5) Uani 1 1 d .
C41 C 0.35567(19) 0.36123(7) 0.13737(13) 0.0191(4) Uani 1 1 d .
C42 C 0.6662(3) 0.28928(13) 0.28698(17) 0.0510(8) Uani 1 1 d .
H42a H 0.6856 0.3218 0.2963 0.076 Uiso 1 1 calc GR
H42b H 0.5997 0.2869 0.2477 0.076 Uiso 1 1 calc GR
H42c H 0.7352 0.2734 0.2681 0.076 Uiso 1 1 calc GR
C43 C 0.7218(3) 0.27613(11) 0.42174(18) 0.0415(6) Uani 1 1 d .
H43a H 0.7307 0.3097 0.4305 0.055 Uiso 1 1 calc R
H43b H 0.7988 0.2639 0.4069 0.055 Uiso 1 1 calc R
C44 C 0.6886(2) 0.25355(10) 0.49526(17) 0.0370(6) Uani 1 1 d .
H44a H 0.6911 0.2196 0.4890 0.049 Uiso 1 1 calc R
H44b H 0.7464 0.2622 0.5386 0.049 Uiso 1 1 calc R
C45 C 0.5511(3) 0.26249(10) 0.59699(17) 0.0402(6) Uani 1 1 d .
H45a H 0.5628 0.2302 0.6126 0.060 Uiso 1 1 calc GR
H45b H 0.4701 0.2719 0.6063 0.060 Uiso 1 1 calc GR
H45c H 0.6073 0.2820 0.6278 0.060 Uiso 1 1 calc GR
C46 C 0.0438(3) 0.30641(13) 0.3029(2) 0.0525(8) Uani 1 1 d .
H46a H -0.0031 0.3017 0.3483 0.079 Uiso 1 1 calc GR
H46b H 0.0491 0.2773 0.2742 0.079 Uiso 1 1 calc GR
H46c H 0.0055 0.3298 0.2686 0.079 Uiso 1 1 calc GR
C47 C 0.1603(3) 0.36471(9) 0.37148(16) 0.0374(6) Uani 1 1 d .
H47a H 0.1301 0.3595 0.4236 0.050 Uiso 1 1 calc R
H47b H 0.1074 0.3871 0.3431 0.050 Uiso 1 1 calc R
C48 C 0.2856(3) 0.38388(9) 0.38040(16) 0.0355(6) Uani 1 1 d .
H48a H 0.3183 0.3865 0.3284 0.047 Uiso 1 1 calc R
H48b H 0.2844 0.4150 0.4039 0.047 Uiso 1 1 calc R
C49 C 0.4805(3) 0.37004(9) 0.43754(19) 0.0411(6) Uani 1 1 d .
H49a H 0.5138 0.3703 0.3862 0.062 Uiso 1 1 calc GR
H49b H 0.5274 0.3495 0.4728 0.062 Uiso 1 1 calc GR
H49c H 0.4822 0.4013 0.4591 0.062 Uiso 1 1 calc GR

loop_
_atom_site_aniso_label
_atom_site_aniso_U_11
_atom_site_aniso_U_22
_atom_site_aniso_U_33
_atom_site_aniso_U_23
_atom_site_aniso_U_13
_atom_site_aniso_U_12
Ce1 0.01182(5) 0.00898(5) 0.01345(5) 0.00057(4) 0.00255(4) -0.00023(4)
Rb1 0.03033(11) 0.01309(9) 0.02021(10) -0.00173(7) 0.00133(8) -0.00049(8)
F1 0.0376(10) 0.0497(11) 0.1235(19) -0.0235(12) 0.0440(11) -0.0099(8)
F2 0.0875(16) 0.1079(18) 0.0340(10) 0.0164(10) 0.0344(10) 0.0570(14)
F3 0.0534(10) 0.0244(8) 0.0733(12) 0.0121(8) 0.0435(9) 0.0154(7)
F4 0.0293(7) 0.0152(6) 0.0374(8) -0.0078(5) 0.0036(6) -0.0031(5)
F5 0.0522(9) 0.0215(7) 0.0253(7) 0.0112(5) 0.0104(6) 0.0107(6)
F6 0.0217(6) 0.0186(6) 0.0364(7) 0.0032(5) 0.0056(5) 0.0053(5)
O1 0.0196(7) 0.0102(6) 0.0249(7) -0.0043(5) 0.0077(6) -0.0045(5)
O2 0.0173(7) 0.0146(7) 0.0215(7) 0.0077(6) 0.0018(6) -0.0021(5)
O3 0.0162(6) 0.0083(6) 0.0188(7) 0.0015(5) 0.0007(5) 0.0021(5)
O4 0.0416(11) 0.0543(12) 0.0307(10) -0.0004(9) -0.0023(8) -0.0134(9)
O5 0.0336(10) 0.0373(10) 0.0449(11) 0.0041(9) -0.0032(8) 0.0039(8)
O6 0.0329(9) 0.0300(9) 0.0375(10) -0.0004(8) 0.0106(8) 0.0015(7)
O7 0.0423(10) 0.0200(8) 0.0391(10) 0.0057(7) 0.0049(8) 0.0030(7)
N1 0.0160(8) 0.0100(7) 0.0178(8) -0.0016(6) 0.0039(6) -0.0021(6)
N2 0.0141(7) 0.0126(8) 0.0178(8) 0.0016(6) 0.0029(6) -0.0011(6)
N3 0.0125(7) 0.0087(7) 0.0175(8) 0.0018(6) 0.0007(6) 0.0013(6)
N4 0.0105(7) 0.0102(7) 0.0149(8) 0.0006(6) 0.0017(6) 0.0001(6)
N5 0.0195(8) 0.0112(8) 0.0196(8) 0.0003(6) 0.0062(7) -0.0002(6)
C1 0.0154(9) 0.0114(8) 0.0189(9) -0.0015(7) 0.0031(7) -0.0007(7)
C2 0.0144(9) 0.0151(9) 0.0166(9) -0.0040(7) 0.0013(7) 0.0020(7)
C3 0.0210(10) 0.0169(10) 0.0245(11) -0.0012(8) 0.0014(8) 0.0054(8)
C4 0.0204(10) 0.0276(12) 0.0313(12) -0.0025(9) -0.0022(9) 0.0120(9)
C5 0.0117(9) 0.0355(13) 0.0345(13) -0.0085(10) 0.0013(8) 0.0045(9)
C6 0.0158(10) 0.0228(10) 0.0268(11) -0.0059(9) 0.0055(8) -0.0027(8)
C7 0.0141(9) 0.0146(9) 0.0177(9) -0.0049(7) 0.0023(7) 0.0010(7)
C8 0.0204(10) 0.0175(9) 0.0166(9) -0.0007(8) 0.0053(8) 0.0005(8)
C9 0.0307(12) 0.0324(13) 0.0228(11) -0.0031(9) 0.0126(9) -0.0042(10)
C10 0.0369(13) 0.0251(11) 0.0208(11) 0.0038(9) 0.0033(9) 0.0080(10)
C11 0.0287(11) 0.0229(11) 0.0185(10) -0.0027(8) -0.0002(8) -0.0028(9)
C12 0.0117(8) 0.0119(8) 0.0201(9) 0.0016(7) 0.0029(7) -0.0014(7)
C13 0.0107(8) 0.0167(9) 0.0195(10) -0.0012(7) 0.0032(7) -0.0012(7)
C14 0.0146(9) 0.0170(10) 0.0284(11) -0.0035(8) 0.0006(8) -0.0005(8)
C15 0.0209(10) 0.0268(11) 0.0267(11) -0.0097(9) -0.0019(9) -0.0030(9)
C16 0.0241(11) 0.0319(12) 0.0199(11) -0.0012(9) -0.0054(8) -0.0030(9)
C17 0.0208(10) 0.0220(10) 0.0213(10) 0.0033(8) -0.0022(8) -0.0015(8)
C18 0.0126(8) 0.0171(9) 0.0172(9) -0.0007(7) 0.0014(7) -0.0015(7)
C19 0.0141(9) 0.0177(9) 0.0215(10) -0.0004(8) 0.0026(7) 0.0044(7)
C20 0.0173(10) 0.0276(12) 0.0308(12) 0.0026(9) 0.0014(9) 0.0067(9)
C21 0.0221(11) 0.0233(11) 0.0343(13) -0.0102(9) 0.0021(9) 0.0045(9)
C22 0.0218(10) 0.0266(11) 0.0240(11) 0.0015(9) 0.0087(8) 0.0057(9)
C23 0.0147(9) 0.0124(8) 0.0159(9) 0.0027(7) 0.0005(7) 0.0010(7)
C24 0.0134(9) 0.0161(9) 0.0156(9) 0.0022(7) 0.0007(7) 0.0014(7)
C25 0.0173(9) 0.0175(10) 0.0215(10) 0.0046(8) 0.0013(8) -0.0025(8)
C26 0.0177(10) 0.0282(11) 0.0200(10) 0.0068(9) 0.0058(8) -0.0016(8)
C27 0.0190(10) 0.0260(11) 0.0189(10) 0.0012(8) 0.0054(8) 0.0059(8)
C28 0.0186(9) 0.0170(9) 0.0182(9) -0.0005(8) 0.0012(8) 0.0024(8)
C29 0.0123(8) 0.0150(9) 0.0153(9) 0.0027(7) -0.0003(7) 0.0011(7)
C30 0.0125(9) 0.0160(9) 0.0206(10) 0.0018(8) -0.0022(7) -0.0016(7)
C31 0.0208(10) 0.0264(11) 0.0215(10) -0.0015(9) -0.0038(8) -0.0038(9)
C32 0.0127(9) 0.0226(10) 0.0261(11) 0.0020(8) 0.0021(8) -0.0024(8)
C33 0.0148(9) 0.0203(10) 0.0373(13) 0.0053(9) -0.0036(9) 0.0013(8)
C34 0.0188(9) 0.0128(9) 0.0151(9) -0.0004(7) 0.0025(7) -0.0012(7)
C35 0.0232(10) 0.0116(9) 0.0227(10) 0.0008(8) 0.0069(8) 0.0002(8)
C36 0.0232(10) 0.0155(10) 0.0211(10) -0.0006(8) 0.0069(8) -0.0004(8)
C37 0.0235(10) 0.0145(9) 0.0171(9) 0.0023(7) 0.0068(8) -0.0028(8)
C38 0.0176(9) 0.0110(9) 0.0172(9) -0.0002(7) 0.0003(7) -0.0004(7)
C39 0.0165(9) 0.0139(9) 0.0160(9) -0.0009(7) 0.0038(7) -0.0002(7)
C40 0.0366(13) 0.0187(11) 0.0356(13) 0.0056(9) 0.0208(11) 0.0043(9)
C41 0.0222(10) 0.0153(10) 0.0201(10) 0.0023(8) 0.0046(8) 0.0001(8)
C42 0.0462(17) 0.075(2) 0.0313(15) -0.0003(15) -0.0006(13) -0.0099(16)
C43 0.0311(13) 0.0454(16) 0.0470(16) 0.0016(13) -0.0046(12) -0.0032(12)
C44 0.0296(13) 0.0354(14) 0.0450(16) -0.0012(12) -0.0064(11) -0.0032(11)
C45 0.0463(16) 0.0367(15) 0.0369(15) -0.0131(12) -0.0025(12) 0.0011(12)
C46 0.0386(16) 0.057(2) 0.062(2) 0.0111(16) 0.0022(15) -0.0050(14)
C47 0.0504(16) 0.0310(13) 0.0320(13) 0.0035(10) 0.0106(12) 0.0203(12)
C48 0.0605(18) 0.0182(11) 0.0282(12) 0.0019(9) 0.0045(12) 0.0058(11)
C49 0.0444(16) 0.0258(13) 0.0535(17) -0.0008(12) 0.0074(13) -0.0013(11)

loop_
_atom_type_symbol
_atom_type_description
_atom_type_scat_dispersion_real
_atom_type_scat_dispersion_imag
_atom_type_scat_source
C C 0.0033 0.0016 'International Tables Vol C Tables 4.2.6.8 and 6.1.1.4'
H H 0.0000 0.0000 'International Tables Vol C Tables 4.2.6.8 and 6.1.1.4'
Ce Ce -0.2486 2.6331 'International Tables Vol C Tables 4.2.6.8 and 6.1.1.4'
F F 0.0171 0.0103 'International Tables Vol C Tables 4.2.6.8 and 6.1.1.4'
N N 0.0061 0.0033 'International Tables Vol C Tables 4.2.6.8 and 6.1.1.4'
O O 0.0106 0.0060 'International Tables Vol C Tables 4.2.6.8 and 6.1.1.4'
Rb Rb -0.9393 2.9676 'International Tables Vol C Tables 4.2.6.8 and 6.1.1.4'

loop_
_geom_angle_atom_site_label_1
_geom_angle_atom_site_label_2
_geom_angle_atom_site_label_3
_geom_angle
_geom_angle_site_symmetry_1
_geom_angle_site_symmetry_3
O1 Ce1 Rb1 106.64(4) . .
O1 Ce1 O2 119.73(5) . .
O1 Ce1 O3 119.67(5) . .
O1 Ce1 N1 32.77(5) . .
O1 Ce1 N2 136.09(5) . .
O1 Ce1 N3 103.94(5) . .
O2 Ce1 Rb1 104.28(4) . .
O2 Ce1 O3 117.77(5) . .
O2 Ce1 N1 104.59(5) . .
O2 Ce1 N2 33.00(5) . .
O2 Ce1 N3 134.74(5) . .
O3 Ce1 Rb1 41.07(3) . .
O3 Ce1 N1 135.96(5) . .
O3 Ce1 N2 102.61(5) . .
O3 Ce1 N3 33.28(5) . .
N1 Ce1 Rb1 139.05(3) . .
N2 Ce1 Rb1 113.25(4) . .
N2 Ce1 N1 106.81(5) . .
N3 Ce1 Rb1 71.45(3) . .
N3 Ce1 N1 106.14(5) . .
N3 Ce1 N2 105.41(5) . .
N5 Ce1 Rb1 43.19(5) . .
N5 Ce1 O1 81.31(6) . .
N5 Ce1 O2 87.86(6) . .
N5 Ce1 O3 84.07(6) . .
N5 Ce1 N1 110.19(6) . .
N5 Ce1 N2 116.46(6) . .
N5 Ce1 N3 111.21(6) . .
F1 Rb1 Ce1 103.99(4) 4_566 .
F1 Rb1 C39 150.93(5) 4_566 .
F2 Rb1 Ce1 95.34(4) 4_566 .
F2 Rb1 F1 36.35(6) 4_566 4_566
F2 Rb1 C34 122.86(5) 4_566 .
F2 Rb1 C39 114.58(5) 4_566 .
O3 Rb1 Ce1 31.80(3) . .
O3 Rb1 F1 76.51(4) . 4_566
O3 Rb1 F2 82.66(5) . 4_566
O3 Rb1 O4 108.78(5) . .
O3 Rb1 O5 104.50(5) . .
O3 Rb1 O6 120.31(4) . .
O3 Rb1 O7 161.23(5) . .
O3 Rb1 N5 60.72(4) . .
O3 Rb1 C34 82.61(4) . .
O3 Rb1 C39 103.92(4) . .
O4 Rb1 Ce1 102.97(4) . .
O4 Rb1 F1 128.50(5) . 4_566
O4 Rb1 F2 159.86(5) . 4_566
O4 Rb1 O6 122.45(5) . .
O4 Rb1 C34 75.97(5) . .
O4 Rb1 C39 79.51(5) . .
O5 Rb1 Ce1 127.00(4) . .
O5 Rb1 F1 75.74(5) . 4_566
O5 Rb1 F2 108.79(5) . 4_566
O5 Rb1 O4 53.02(5) . .
O5 Rb1 O6 129.51(5) . .
O5 Rb1 C34 128.34(5) . .
O5 Rb1 C39 130.32(5) . .
O6 Rb1 Ce1 103.47(3) . .
O6 Rb1 F1 92.32(5) . 4_566
O6 Rb1 F2 59.63(6) . 4_566
O6 Rb1 C34 82.15(5) . .
O6 Rb1 C39 61.90(5) . .
O7 Rb1 Ce1 157.97(4) . .
O7 Rb1 F1 85.19(5) . 4_566
O7 Rb1 F2 80.11(6) . 4_566
O7 Rb1 O4 85.80(6) . .
O7 Rb1 O5 74.41(5) . .
O7 Rb1 O6 55.58(5) . .
O7 Rb1 C34 113.11(5) . .
O7 Rb1 C39 90.04(5) . .
N5 Rb1 Ce1 29.05(3) . .
N5 Rb1 F1 129.94(5) . 4_566
N5 Rb1 F2 108.94(5) . 4_566
N5 Rb1 O4 91.19(5) . .
N5 Rb1 O5 136.73(5) . .
N5 Rb1 O6 88.22(5) . .
N5 Rb1 O7 132.69(5) . .
N5 Rb1 C34 23.17(5) . .
N5 Rb1 C39 43.29(5) . .
C34 Rb1 Ce1 51.65(3) . .
C34 Rb1 F1 151.94(5) . 4_566
C34 Rb1 C39 23.96(4) . .
C39 Rb1 Ce1 72.12(3) . .
C40 F1 Rb1 95.70(15) . 4_665
C40 F2 Rb1 111.48(17) . 4_665
N1 O1 Ce1 89.57(9) . .
N2 O2 Ce1 88.95(9) . .
Ce1 O3 Rb1 107.14(5) . .
N3 O3 Ce1 86.64(9) . .
N3 O3 Rb1 147.51(10) . .
C42 O4 Rb1 120.18(17) . .
C43 O4 Rb1 122.30(16) . .
C43 O4 C42 111.3(2) . .
C44 O5 Rb1 118.15(16) . .
C44 O5 C45 113.0(2) . .
C45 O5 Rb1 120.06(16) . .
C46 O6 Rb1 122.56(17) . .
C46 O6 C47 112.7(2) . .
C47 O6 Rb1 113.83(15) . .
C48 O7 Rb1 118.58(15) . .
C48 O7 C49 111.6(2) . .
C49 O7 Rb1 107.96(14) . .
O1 N1 Ce1 57.66(8) . .
O1 N1 C7 107.34(14) . .
O1 N1 C8 107.87(14) . .
C7 N1 Ce1 119.03(12) . .
C7 N1 C8 114.65(15) . .
C8 N1 Ce1 126.29(12) . .
O2 N2 Ce1 58.04(8) . .
O2 N2 C18 106.87(14) . .
O2 N2 C19 108.87(14) . .
C18 N2 Ce1 119.24(12) . .
C18 N2 C19 115.19(15) . .
C19 N2 Ce1 125.47(12) . .
O3 N3 Ce1 60.08(8) . .
O3 N3 C29 107.62(14) . .
O3 N3 C30 108.44(14) . .
C29 N3 Ce1 120.04(11) . .
C29 N3 C30 114.42(15) . .
C30 N3 Ce1 125.27(12) . .
C1 N4 C12 107.86(14) . .
C1 N4 C23 107.80(14) . .
C12 N4 C23 107.38(14) . .
Ce1 N5 Rb1 107.76(6) . .
C34 N5 Ce1 150.78(14) . .
C34 N5 Rb1 96.50(12) . .
N4 C1 C2 112.55(15) . .
C3 C2 C1 119.55(18) . .
C7 C2 C1 121.64(17) . .
C7 C2 C3 118.72(18) . .
C4 C3 C2 121.1(2) . .
C5 C4 C3 119.6(2) . .
C4 C5 C6 120.2(2) . .
C5 C6 C7 120.5(2) . .
C2 C7 N1 119.08(17) . .
C2 C7 C6 119.74(19) . .
C6 C7 N1 121.08(18) . .
N1 C8 C9 111.97(17) . .
N1 C8 C10 106.69(16) . .
N1 C8 C11 109.46(16) . .
C10 C8 C9 109.82(18) . .
C10 C8 C11 109.25(18) . .
C11 C8 C9 109.59(18) . .
N4 C12 C13 113.35(15) . .
C14 C13 C12 119.56(18) . .
C18 C13 C12 121.88(17) . .
C18 C13 C14 118.54(19) . .
C15 C14 C13 121.3(2) . .
C14 C15 C16 119.7(2) . .
C15 C16 C17 120.1(2) . .
C16 C17 C18 120.4(2) . .
C13 C18 N2 119.30(17) . .
C17 C18 N2 120.69(18) . .
C17 C18 C13 119.90(19) . .
N2 C19 C20 112.08(17) . .
N2 C19 C21 107.04(16) . .
N2 C19 C22 109.11(16) . .
C21 C19 C20 109.65(18) . .
C21 C19 C22 108.88(19) . .
C22 C19 C20 110.00(17) . .
N4 C23 C24 113.41(15) . .
C25 C24 C23 119.14(18) . .
C29 C24 C23 122.30(17) . .
C29 C24 C25 118.53(18) . .
C26 C25 C24 121.48(19) . .
C25 C26 C27 119.56(19) . .
C28 C27 C26 120.0(2) . .
C27 C28 C29 120.59(19) . .
C24 C29 N3 119.81(17) . .
C28 C29 N3 120.35(17) . .
C28 C29 C24 119.78(18) . .
N3 C30 C31 111.64(16) . .
N3 C30 C32 107.27(16) . .
N3 C30 C33 109.98(16) . .
C32 C30 C31 110.08(17) . .
C33 C30 C31 109.29(18) . .
C33 C30 C32 108.52(17) . .
N5 C34 Rb1 60.33(10) . .
N5 C34 C35 122.21(18) . .
N5 C34 C39 122.68(18) . .
C35 C34 Rb1 131.25(14) . .
C39 C34 Rb1 82.44(11) . .
C39 C34 C35 115.10(17) . .
C36 C35 C34 121.70(19) . .
C35 C36 C37 122.49(19) . .
C35 C36 C40 119.63(19) . .
C37 C36 C40 117.85(18) . .
C38 C37 C36 116.55(18) . .
C37 C38 C41 118.62(18) . .
C39 C38 C37 122.55(18) . .
C39 C38 C41 118.74(18) . .
C34 C39 Rb1 73.60(11) . .
C38 C39 Rb1 136.10(13) . .
C38 C39 C34 121.55(18) . .
F1 C40 C36 112.5(2) . .
F2 C40 F1 103.7(2) . .
F2 C40 C36 113.3(2) . .
F3 C40 F1 104.8(2) . .
F3 C40 F2 106.9(2) . .
F3 C40 C36 114.68(18) . .
F4 C41 C38 111.57(17) . .
F5 C41 F4 105.52(17) . .
F5 C41 C38 113.17(17) . .
F6 C41 F4 105.43(16) . .
F6 C41 F5 106.79(17) . .
F6 C41 C38 113.72(17) . .
O4 C43 C44 110.8(2) . .
O5 C44 C43 110.7(2) . .
O6 C47 C48 109.3(2) . .
O7 C48 C47 109.8(2) . .

loop_
_geom_bond_atom_site_label_1
_geom_bond_atom_site_label_2
_geom_bond_distance
_geom_bond_site_symmetry_2
Ce1 Rb1 4.1145(4) .
Ce1 O1 2.2387(14) .
Ce1 O2 2.2412(14) .
Ce1 O3 2.2687(14) .
Ce1 N1 2.6497(16) .
Ce1 N2 2.6411(16) .
Ce1 N3 2.6131(16) .
Ce1 N5 2.0977(17) .
Rb1 F1 3.488(2) 4_566
Rb1 F2 3.177(2) 4_566
Rb1 O3 2.8285(13) .
Rb1 O4 3.097(2) .
Rb1 O5 3.0239(19) .
Rb1 O6 3.1224(18) .
Rb1 O7 2.9622(18) .
Rb1 N5 2.9571(17) .
Rb1 C34 3.381(2) .
Rb1 C39 3.494(2) .
F1 Rb1 3.488(2) 4_665
F1 C40 1.348(3) .
F2 Rb1 3.177(2) 4_665
F2 C40 1.322(3) .
F3 C40 1.321(3) .
F4 C41 1.356(2) .
F5 C41 1.343(2) .
F6 C41 1.340(2) .
O1 N1 1.434(2) .
O2 N2 1.439(2) .
O3 N3 1.436(2) .
O4 C42 1.431(4) .
O4 C43 1.401(3) .
O5 C44 1.423(3) .
O5 C45 1.428(3) .
O6 C46 1.412(4) .
O6 C47 1.419(3) .
O7 C48 1.413(3) .
O7 C49 1.418(3) .
N1 C7 1.453(3) .
N1 C8 1.519(3) .
N2 C18 1.453(3) .
N2 C19 1.519(2) .
N3 C29 1.454(2) .
N3 C30 1.518(2) .
N4 C1 1.483(2) .
N4 C12 1.487(2) .
N4 C23 1.487(2) .
N5 C34 1.339(3) .
C1 C2 1.508(3) .
C2 C3 1.401(3) .
C2 C7 1.397(3) .
C3 C4 1.388(3) .
C4 C5 1.382(4) .
C5 C6 1.386(3) .
C6 C7 1.398(3) .
C8 C9 1.531(3) .
C8 C10 1.526(3) .
C8 C11 1.526(3) .
C12 C13 1.508(3) .
C13 C14 1.401(3) .
C13 C18 1.398(3) .
C14 C15 1.383(3) .
C15 C16 1.383(3) .
C16 C17 1.387(3) .
C17 C18 1.397(3) .
C19 C20 1.534(3) .
C19 C21 1.519(3) .
C19 C22 1.528(3) .
C23 C24 1.508(3) .
C24 C25 1.402(3) .
C24 C29 1.399(3) .
C25 C26 1.381(3) .
C26 C27 1.389(3) .
C27 C28 1.387(3) .
C28 C29 1.397(3) .
C30 C31 1.532(3) .
C30 C32 1.528(3) .
C30 C33 1.525(3) .
C34 C35 1.432(3) .
C34 C39 1.432(3) .
C35 C36 1.379(3) .
C36 C37 1.403(3) .
C36 C40 1.494(3) .
C37 C38 1.392(3) .
C38 C39 1.387(3) .
C38 C41 1.498(3) .
C43 C44 1.460(4) .
C47 C48 1.492(4) .
